data_4037474
loop_
_publ_author_name
'Sun, Jianan'
'Hu, Yanbin'
'Li, Yanan'
'Zhang, Sheng'
'Zha, Zhenggen'
'Wang, Zhiyong'

_publ_section_title
;
 Copper-Catalyzed Chemoselective and Enantioselective Friedel-Crafts
 1,2-Addition of Pyrrole with \b,\g-Unsaturated \a-Ketoesters.
;
_journal_issue 10
_journal_name_full 'The Journal of organic chemistry'
_journal_page_first 5102
_journal_page_last 5110
_journal_paper_doi 10.1021/acs.joc.7b00159
_journal_volume 82
_journal_year 2017
_chemical_absolute_configuration ad
_chemical_formula_sum 'C21 H21 N O3'
_chemical_formula_weight 335.39
_space_group_crystal_system monoclinic
_space_group_IT_number 4
_space_group_name_Hall 'P 2yb'
_space_group_name_H-M_alt 'P 1 21 1'
_atom_sites_solution_hydrogens geom
_audit_creation_method SHELXL-2013
_cell_angle_alpha 90
_cell_angle_beta 105.2310(10)
_cell_angle_gamma 90
_cell_formula_units_Z 4
_cell_length_a 11.68820(10)
_cell_length_b 7.93580(10)
_cell_length_c 20.2157(2)
_cell_measurement_reflns_used 14605
_cell_measurement_temperature 291(2)
_cell_measurement_theta_max 71.2440
_cell_measurement_theta_min 3.9490
_cell_volume 1809.25(3)
_computing_cell_refinement 'CrysAlisPro (Rigaku OD, 2015)'
_computing_data_collection 'CrysAlisPro (Rigaku OD, 2015)'
_computing_data_reduction 'CrysAlisPro (Rigaku OD, 2015)'
_computing_molecular_graphics 'Ortep-3 (L. J. Farrugia, 2001)'
_computing_publication_material SHELXL-97
_computing_structure_refinement 'SHELXL-97 (Sheldrick, 1997)'
_computing_structure_solution 'SHELXS-97 (Sheldrick, 1997)'
_diffrn_ambient_temperature 291(2)
_diffrn_detector_area_resol_mean 5.2169
_diffrn_measured_fraction_theta_full 0.999
_diffrn_measured_fraction_theta_max 0.992
_diffrn_measurement_device_type 'SuperNova, Dual, Cu at zero, AtlasS2'
_diffrn_measurement_method '\w scans'
_diffrn_radiation_type CuK\a
_diffrn_radiation_wavelength 1.54184
_diffrn_reflns_av_R_equivalents 0.0227
_diffrn_reflns_av_unetI/netI 0.0188
_diffrn_reflns_Laue_measured_fraction_full 0.999
_diffrn_reflns_Laue_measured_fraction_max 0.992
_diffrn_reflns_limit_h_max 13
_diffrn_reflns_limit_h_min -14
_diffrn_reflns_limit_k_max 9
_diffrn_reflns_limit_k_min -8
_diffrn_reflns_limit_l_max 24
_diffrn_reflns_limit_l_min -23
_diffrn_reflns_number 25060
_diffrn_reflns_point_group_measured_fraction_full 0.941
_diffrn_reflns_point_group_measured_fraction_max 0.927
_diffrn_reflns_theta_full 67.684
_diffrn_reflns_theta_max 71.316
_diffrn_reflns_theta_min 3.920
_diffrn_source 'micro-focus sealed X-ray tube'
_exptl_absorpt_coefficient_mu 0.660
_exptl_absorpt_correction_T_max 1.00000
_exptl_absorpt_correction_T_min 0.56664
_exptl_absorpt_correction_type multi-scan
_exptl_absorpt_process_details
;
CrysAlisPro 1.171.38.43f (Rigaku Oxford Diffraction, 2015)
Empirical absorption correction using spherical harmonics,
 implemented in SCALE3 ABSPACK scaling algorithm.
;
_exptl_crystal_density_diffrn 1.231
_exptl_crystal_description block
_exptl_crystal_F_000 712
_exptl_crystal_size_max 0.240
_exptl_crystal_size_mid 0.220
_exptl_crystal_size_min 0.210
_refine_diff_density_max 0.144
_refine_diff_density_min -0.128
_refine_diff_density_rms 0.026
_refine_ls_abs_structure_details
;
 Flack x determined using 2507 quotients [(I+)-(I-)]/[(I+)+(I-)]
 (Parsons and Flack (2004), Acta Cryst. A60, s61).
;
_refine_ls_abs_structure_Flack -0.04(8)
_refine_ls_extinction_method none
_refine_ls_goodness_of_fit_ref 1.025
_refine_ls_hydrogen_treatment constr
_refine_ls_matrix_type full
_refine_ls_number_parameters 457
_refine_ls_number_reflns 6527
_refine_ls_number_restraints 1
_refine_ls_restrained_S_all 1.025
_refine_ls_R_factor_all 0.0347
_refine_ls_R_factor_gt 0.0326
_refine_ls_shift/su_max 0.000
_refine_ls_shift/su_mean 0.000
_refine_ls_structure_factor_coef Fsqd
_refine_ls_weighting_details 'w=1/[\s^2^(Fo^2^)+(0.0529P)^2^+0.1431P] where P=(Fo^2^+2Fc^2^)/3'
_refine_ls_weighting_scheme calc
_refine_ls_wR_factor_gt 0.0892
_refine_ls_wR_factor_ref 0.0918
_reflns_Friedel_coverage 0.735
_reflns_Friedel_fraction_full 0.874
_reflns_Friedel_fraction_max 0.850
_reflns_number_gt 6158
_reflns_number_total 6527
_reflns_threshold_expression 'I > 2\s(I)'
_cod_data_source_file jo7b00159_si_002.cif
_cod_data_source_block shelxl
_cod_original_sg_symbol_H-M 'P 21'
_cod_database_code 4037474
_shelx_space_group_comment
;
The symmetry employed for this shelxl refinement is uniquely defined
by the following loop, which should always be used as a source of
symmetry information in preference to the above space-group names.
They are only intended as comments.
;
_shelx_estimated_absorpt_t_min 0.858
_shelx_estimated_absorpt_t_max 0.874
_shelxl_version_number 2013-4

loop_
_space_group_symop_operation_xyz
'x, y, z'
'-x, y+1/2, -z'

loop_
_atom_site_label
_atom_site_type_symbol
_atom_site_fract_x
_atom_site_fract_y
_atom_site_fract_z
_atom_site_U_iso_or_equiv
_atom_site_adp_type
_atom_site_occupancy
_atom_site_site_symmetry_order
_atom_site_calc_flag
_atom_site_refinement_flags_posn
_atom_site_refinement_flags_adp
O1 O 0.49428(12) 0.7621(2) 0.78812(7) 0.0497(3) Uani 1 1 d . .
H1 H 0.5119 0.6803 0.8136 0.075 Uiso 1 1 calc R U
O3 O 0.20912(12) 0.5740(2) 0.72491(8) 0.0497(4) Uani 1 1 d . .
O4 O 0.55754(12) 0.2499(2) 0.81409(8) 0.0541(4) Uani 1 1 d . .
H4 H 0.5264 0.3330 0.8260 0.081 Uiso 1 1 calc R U
O6 O 0.83816(14) 0.3975(2) 0.91355(9) 0.0623(4) Uani 1 1 d . .
O2 O 0.37426(14) 0.4839(2) 0.80016(9) 0.0600(4) Uani 1 1 d . .
O5 O 0.66484(17) 0.5283(3) 0.87308(11) 0.0748(5) Uani 1 1 d . .
N1 N 0.36133(18) 1.0328(3) 0.82860(10) 0.0566(5) Uani 1 1 d . .
H1A H 0.4201 1.0779 0.8170 0.068 Uiso 1 1 calc R U
C18 C 0.31893(17) 0.5930(3) 0.76419(10) 0.0430(4) Uani 1 1 d . .
C5 C 0.32730(17) 1.0289(3) 0.44325(10) 0.0443(4) Uani 1 1 d . .
C13 C 0.36879(16) 0.7711(3) 0.76238(9) 0.0417(4) Uani 1 1 d . .
N2 N 0.6476(2) -0.0443(3) 0.91449(10) 0.0707(6) Uani 1 1 d . .
H2A H 0.6463 -0.1034 0.8786 0.085 Uiso 1 1 calc R U
C8 C 0.38718(17) 0.9314(3) 0.58306(10) 0.0416(4) Uani 1 1 d . .
C4 C 0.43529(17) 0.9423(3) 0.47268(10) 0.0430(4) Uani 1 1 d . .
C14 C 0.31571(17) 0.8784(3) 0.80869(9) 0.0434(4) Uani 1 1 d . .
C7 C 0.46297(17) 0.8981(3) 0.54296(10) 0.0441(4) Uani 1 1 d . .
H7 H 0.5348 0.8450 0.5626 0.053 Uiso 1 1 calc R U
C26 C 0.81959(18) 0.0402(3) 0.59246(10) 0.0475(5) Uani 1 1 d . .
C9 C 0.28066(17) 1.0192(3) 0.55291(10) 0.0460(5) Uani 1 1 d . .
H9 H 0.2292 1.0454 0.5795 0.055 Uiso 1 1 calc R U
C12 C 0.33916(17) 0.8409(3) 0.69026(9) 0.0424(4) Uani 1 1 d . .
H12 H 0.2600 0.8653 0.6695 0.051 Uiso 1 1 calc R U
C10 C 0.25211(18) 1.0658(3) 0.48595(11) 0.0489(5) Uani 1 1 d . .
H10 H 0.1815 1.1233 0.4677 0.059 Uiso 1 1 calc R U
C39 C 0.72353(19) 0.4024(3) 0.88250(11) 0.0515(5) Uani 1 1 d . .
C34 C 0.67308(18) 0.2279(3) 0.85859(10) 0.0478(5) Uani 1 1 d . .
C11 C 0.41620(18) 0.8699(3) 0.65442(10) 0.0448(4) Uani 1 1 d . .
H11 H 0.4957 0.8500 0.6759 0.054 Uiso 1 1 calc R U
C19 C 0.1498(2) 0.4118(3) 0.72947(12) 0.0540(5) Uani 1 1 d . .
H19 H 0.1659 0.3780 0.7777 0.065 Uiso 1 1 calc R U
C31 C 0.75284(19) 0.0919(3) 0.63777(11) 0.0501(5) Uani 1 1 d . .
H31 H 0.6814 0.1479 0.6201 0.060 Uiso 1 1 calc R U
C30 C 0.78959(18) 0.0625(3) 0.70688(11) 0.0491(5) Uani 1 1 d . .
C25 C 0.92678(18) -0.0508(3) 0.61915(11) 0.0487(5) Uani 1 1 d . .
C6 C 0.2998(2) 1.0738(3) 0.37310(11) 0.0556(6) Uani 1 1 d . .
H6 H 0.2300 1.1320 0.3536 0.067 Uiso 1 1 calc R U
C32 C 0.7177(2) 0.1278(3) 0.75098(11) 0.0526(5) Uani 1 1 d . .
H32 H 0.6404 0.1595 0.7291 0.063 Uiso 1 1 calc R U
C29 C 0.8983(2) -0.0250(3) 0.73294(11) 0.0552(5) Uani 1 1 d . .
H29 H 0.9253 -0.0451 0.7798 0.066 Uiso 1 1 calc R U
C35 C 0.6663(2) 0.1246(3) 0.92005(11) 0.0522(5) Uani 1 1 d . .
C33 C 0.75060(19) 0.1466(3) 0.81810(11) 0.0499(5) Uani 1 1 d . .
H33 H 0.8252 0.1079 0.8418 0.060 Uiso 1 1 calc R U
C28 C 0.96329(19) -0.0796(3) 0.69054(12) 0.0564(6) Uani 1 1 d . .
H28 H 1.0337 -0.1374 0.7090 0.068 Uiso 1 1 calc R U
C2 C 0.4793(2) 0.9462(4) 0.36230(12) 0.0627(7) Uani 1 1 d . .
H2 H 0.5292 0.9186 0.3349 0.075 Uiso 1 1 calc R U
C3 C 0.5102(2) 0.9015(3) 0.43010(11) 0.0543(5) Uani 1 1 d . .
H3 H 0.5807 0.8439 0.4483 0.065 Uiso 1 1 calc R U
C27 C 0.7842(2) 0.0759(4) 0.52145(12) 0.0589(6) Uani 1 1 d . .
H27 H 0.7147 0.1363 0.5035 0.071 Uiso 1 1 calc R U
C24 C 0.99125(19) -0.1046(4) 0.57326(13) 0.0600(6) Uani 1 1 d . .
H24 H 1.0607 -0.1658 0.5900 0.072 Uiso 1 1 calc R U
C22 C 0.8499(2) 0.0235(4) 0.47914(13) 0.0644(6) Uani 1 1 d . .
H22 H 0.8257 0.0492 0.4327 0.077 Uiso 1 1 calc R U
C1 C 0.3737(2) 1.0330(4) 0.33383(11) 0.0618(6) Uani 1 1 d . .
H1B H 0.3541 1.0631 0.2877 0.074 Uiso 1 1 calc R U
C17 C 0.3001(3) 1.1057(4) 0.86964(13) 0.0670(7) Uani 1 1 d . .
H17 H 0.3148 1.2114 0.8900 0.080 Uiso 1 1 calc R U
C23 C 0.9547(2) -0.0697(4) 0.50534(14) 0.0665(7) Uani 1 1 d . .
H23 H 0.9987 -0.1072 0.4760 0.080 Uiso 1 1 calc R U
C15 C 0.2239(2) 0.8536(4) 0.83746(13) 0.0652(7) Uani 1 1 d . .
H15 H 0.1761 0.7583 0.8327 0.078 Uiso 1 1 calc R U
C16 C 0.2149(3) 0.9988(4) 0.87570(14) 0.0740(8) Uani 1 1 d . .
H16 H 0.1596 1.0172 0.9007 0.089 Uiso 1 1 calc R U
C40 C 0.9006(3) 0.5570(4) 0.93305(15) 0.0725(7) Uani 1 1 d . .
H40 H 0.8499 0.6337 0.9507 0.087 Uiso 1 1 calc R U
C36 C 0.6629(3) 0.1701(4) 0.98411(13) 0.0739(8) Uani 1 1 d . .
H36 H 0.6732 0.2783 1.0024 0.089 Uiso 1 1 calc R U
C20 C 0.1939(3) 0.2774(4) 0.68998(16) 0.0724(7) Uani 1 1 d . .
H20A H 0.1726 0.3059 0.6421 0.109 Uiso 1 1 calc R U
H20B H 0.1586 0.1713 0.6963 0.109 Uiso 1 1 calc R U
H20C H 0.2786 0.2690 0.7063 0.109 Uiso 1 1 calc R U
C21 C 0.0192(2) 0.4462(4) 0.70170(18) 0.0812(9) Uani 1 1 d . .
H21A H -0.0044 0.5333 0.7283 0.122 Uiso 1 1 calc R U
H21B H -0.0248 0.3453 0.7043 0.122 Uiso 1 1 calc R U
H21C H 0.0035 0.4818 0.6548 0.122 Uiso 1 1 calc R U
C38 C 0.6314(3) -0.1058(4) 0.97407(15) 0.0855(9) Uani 1 1 d . .
H38 H 0.6165 -0.2175 0.9829 0.103 Uiso 1 1 calc R U
C37 C 0.6409(3) 0.0238(5) 1.01788(15) 0.0889(10) Uani 1 1 d . .
H37 H 0.6341 0.0178 1.0626 0.107 Uiso 1 1 calc R U
C41 C 1.0088(3) 0.5151(6) 0.9896(2) 0.1062(13) Uani 1 1 d . .
H41A H 1.0613 0.4463 0.9718 0.159 Uiso 1 1 calc R U
H41B H 0.9856 0.4550 1.0252 0.159 Uiso 1 1 calc R U
H41C H 1.0486 0.6174 1.0080 0.159 Uiso 1 1 calc R U
C42 C 0.9265(6) 0.6328(8) 0.8717(2) 0.159(3) Uani 1 1 d . .
H42A H 0.9729 0.5557 0.8529 0.239 Uiso 1 1 calc R U
H42B H 0.9700 0.7357 0.8844 0.239 Uiso 1 1 calc R U
H42C H 0.8535 0.6563 0.8381 0.239 Uiso 1 1 calc R U

loop_
_atom_site_aniso_label
_atom_site_aniso_U_11
_atom_site_aniso_U_22
_atom_site_aniso_U_33
_atom_site_aniso_U_23
_atom_site_aniso_U_13
_atom_site_aniso_U_12
O1 0.0445(7) 0.0496(10) 0.0505(8) 0.0043(7) 0.0045(6) -0.0018(7)
O3 0.0494(7) 0.0377(9) 0.0570(8) 0.0007(6) 0.0049(6) -0.0051(6)
O4 0.0498(7) 0.0547(11) 0.0537(8) -0.0037(7) 0.0063(6) 0.0027(7)
O6 0.0560(8) 0.0489(11) 0.0749(10) -0.0029(8) 0.0045(7) -0.0083(8)
O2 0.0615(9) 0.0423(10) 0.0690(9) 0.0094(8) 0.0041(7) 0.0020(7)
O5 0.0732(11) 0.0465(11) 0.0905(13) -0.0025(9) -0.0038(9) 0.0063(9)
N1 0.0663(11) 0.0439(12) 0.0617(11) -0.0078(9) 0.0203(9) -0.0077(9)
C18 0.0460(9) 0.0391(12) 0.0428(9) 0.0001(8) 0.0097(8) 0.0012(8)
C5 0.0439(9) 0.0402(12) 0.0475(10) 0.0017(9) 0.0094(8) -0.0066(8)
C13 0.0417(9) 0.0410(12) 0.0399(9) -0.0003(8) 0.0063(7) -0.0018(8)
N2 0.1128(18) 0.0476(14) 0.0506(10) -0.0038(9) 0.0195(11) -0.0145(12)
C8 0.0458(10) 0.0349(12) 0.0444(9) -0.0004(8) 0.0122(7) -0.0023(8)
C4 0.0434(9) 0.0391(12) 0.0477(10) -0.0015(8) 0.0141(8) -0.0050(8)
C14 0.0521(10) 0.0381(12) 0.0379(9) 0.0015(8) 0.0079(8) -0.0019(9)
C7 0.0410(9) 0.0410(12) 0.0502(10) 0.0017(9) 0.0116(8) 0.0005(8)
C26 0.0490(10) 0.0412(13) 0.0507(11) -0.0010(9) 0.0102(8) -0.0011(9)
C9 0.0477(10) 0.0433(13) 0.0499(10) 0.0012(9) 0.0180(8) 0.0046(9)
C12 0.0470(9) 0.0378(12) 0.0404(9) -0.0003(8) 0.0081(8) -0.0004(8)
C10 0.0436(10) 0.0474(14) 0.0553(11) 0.0057(10) 0.0123(8) 0.0053(9)
C39 0.0563(11) 0.0460(14) 0.0492(10) 0.0042(10) 0.0084(9) -0.0017(10)
C34 0.0485(10) 0.0481(14) 0.0433(9) -0.0011(9) 0.0062(8) -0.0022(9)
C11 0.0479(10) 0.0416(12) 0.0442(9) 0.0000(8) 0.0108(8) 0.0021(9)
C19 0.0610(12) 0.0388(13) 0.0621(12) -0.0012(10) 0.0159(10) -0.0109(10)
C31 0.0513(11) 0.0460(14) 0.0506(11) -0.0011(9) 0.0092(8) 0.0069(9)
C30 0.0517(11) 0.0440(13) 0.0499(10) 0.0000(9) 0.0103(8) 0.0019(9)
C25 0.0453(10) 0.0398(13) 0.0596(11) -0.0032(9) 0.0112(9) -0.0057(8)
C6 0.0553(12) 0.0586(16) 0.0501(11) 0.0064(10) 0.0089(9) -0.0071(11)
C32 0.0534(11) 0.0533(15) 0.0490(10) 0.0008(10) 0.0100(9) 0.0038(10)
C29 0.0592(12) 0.0525(15) 0.0493(11) 0.0057(10) 0.0060(9) 0.0058(11)
C35 0.0617(12) 0.0460(14) 0.0463(10) -0.0037(9) 0.0095(9) -0.0050(10)
C33 0.0512(11) 0.0467(14) 0.0492(10) 0.0024(9) 0.0084(8) 0.0037(9)
C28 0.0480(11) 0.0528(16) 0.0644(12) 0.0038(11) 0.0073(9) 0.0072(10)
C2 0.0681(14) 0.0728(19) 0.0560(12) -0.0070(12) 0.0315(11) -0.0124(13)
C3 0.0532(11) 0.0555(15) 0.0591(12) -0.0019(11) 0.0235(9) -0.0021(10)
C27 0.0669(14) 0.0543(16) 0.0534(12) 0.0013(11) 0.0123(10) 0.0036(12)
C24 0.0441(10) 0.0617(17) 0.0755(15) -0.0080(13) 0.0178(10) -0.0033(11)
C22 0.0766(15) 0.0646(18) 0.0554(12) -0.0005(12) 0.0232(11) -0.0059(13)
C1 0.0722(14) 0.0680(18) 0.0460(11) 0.0028(11) 0.0169(10) -0.0161(13)
C17 0.0967(18) 0.0493(16) 0.0570(12) -0.0117(11) 0.0236(12) 0.0052(14)
C23 0.0622(13) 0.074(2) 0.0706(15) -0.0093(14) 0.0300(12) -0.0093(13)
C15 0.0780(16) 0.0600(17) 0.0673(14) -0.0087(12) 0.0361(12) -0.0141(13)
C16 0.0949(19) 0.073(2) 0.0655(15) -0.0097(14) 0.0410(14) 0.0023(16)
C40 0.0773(16) 0.0590(18) 0.0748(16) -0.0017(14) 0.0084(13) -0.0225(14)
C36 0.114(2) 0.0581(18) 0.0536(13) -0.0067(12) 0.0289(14) -0.0071(15)
C20 0.0859(17) 0.0475(17) 0.0821(17) -0.0092(14) 0.0189(14) -0.0054(14)
C21 0.0613(15) 0.069(2) 0.110(2) -0.0094(18) 0.0171(14) -0.0164(14)
C38 0.135(3) 0.059(2) 0.0620(15) 0.0105(14) 0.0250(16) -0.0190(19)
C37 0.138(3) 0.078(2) 0.0561(14) 0.0067(15) 0.0362(16) -0.015(2)
C41 0.0821(19) 0.091(3) 0.122(3) -0.006(2) -0.0133(19) -0.0260(19)
C42 0.218(6) 0.159(5) 0.099(3) 0.009(3) 0.038(3) -0.114(5)

loop_
_atom_type_symbol
_atom_type_description
_atom_type_scat_dispersion_real
_atom_type_scat_dispersion_imag
_atom_type_scat_source
C C 0.0181 0.0091 'International Tables Vol C Tables 4.2.6.8 and 6.1.1.4'
H H 0.0000 0.0000 'International Tables Vol C Tables 4.2.6.8 and 6.1.1.4'
O O 0.0492 0.0322 'International Tables Vol C Tables 4.2.6.8 and 6.1.1.4'
N N 0.0311 0.0180 'International Tables Vol C Tables 4.2.6.8 and 6.1.1.4'

loop_
_geom_angle_atom_site_label_1
_geom_angle_atom_site_label_2
_geom_angle_atom_site_label_3
_geom_angle
C13 O1 H1 109.5
C18 O3 C19 117.22(17)
C34 O4 H4 109.5
C39 O6 C40 118.3(2)
C14 N1 C17 109.7(2)
C14 N1 H1A 125.2
C17 N1 H1A 125.2
O2 C18 O3 124.1(2)
O2 C18 C13 122.03(18)
O3 C18 C13 113.84(17)
C6 C5 C10 123.0(2)
C6 C5 C4 118.93(18)
C10 C5 C4 118.02(18)
O1 C13 C12 108.88(15)
O1 C13 C14 110.63(16)
C12 C13 C14 111.27(17)
O1 C13 C18 107.88(17)
C12 C13 C18 111.63(16)
C14 C13 C18 106.48(16)
C35 N2 C38 109.8(2)
C35 N2 H2A 125.1
C38 N2 H2A 125.1
C7 C8 C9 118.05(18)
C7 C8 C11 119.68(18)
C9 C8 C11 122.23(17)
C7 C4 C3 122.56(19)
C7 C4 C5 118.87(17)
C3 C4 C5 118.56(19)
N1 C14 C15 107.3(2)
N1 C14 C13 119.96(18)
C15 C14 C13 132.8(2)
C8 C7 C4 122.12(18)
C8 C7 H7 118.9
C4 C7 H7 118.9
C31 C26 C27 122.4(2)
C31 C26 C25 118.88(19)
C27 C26 C25 118.69(19)
C10 C9 C8 121.39(17)
C10 C9 H9 119.3
C8 C9 H9 119.3
C11 C12 C13 125.34(18)
C11 C12 H12 117.3
C13 C12 H12 117.3
C9 C10 C5 121.50(19)
C9 C10 H10 119.2
C5 C10 H10 119.2
O5 C39 O6 124.5(2)
O5 C39 C34 123.12(19)
O6 C39 C34 112.4(2)
O4 C34 C35 109.95(17)
O4 C34 C33 108.28(16)
C35 C34 C33 112.4(2)
O4 C34 C39 108.12(19)
C35 C34 C39 109.29(17)
C33 C34 C39 108.66(18)
C12 C11 C8 125.55(19)
C12 C11 H11 117.2
C8 C11 H11 117.2
O3 C19 C20 110.73(19)
O3 C19 C21 105.4(2)
C20 C19 C21 112.7(2)
O3 C19 H19 109.3
C20 C19 H19 109.3
C21 C19 H19 109.3
C30 C31 C26 122.3(2)
C30 C31 H31 118.9
C26 C31 H31 118.9
C31 C30 C29 118.14(19)
C31 C30 C32 118.82(19)
C29 C30 C32 123.01(19)
C24 C25 C28 123.7(2)
C24 C25 C26 118.3(2)
C28 C25 C26 117.95(19)
C1 C6 C5 121.0(2)
C1 C6 H6 119.5
C5 C6 H6 119.5
C33 C32 C30 127.2(2)
C33 C32 H32 116.4
C30 C32 H32 116.4
C28 C29 C30 121.1(2)
C28 C29 H29 119.5
C30 C29 H29 119.5
C36 C35 N2 107.3(2)
C36 C35 C34 131.6(3)
N2 C35 C34 120.7(2)
C32 C33 C34 123.4(2)
C32 C33 H33 118.3
C34 C33 H33 118.3
C29 C28 C25 121.7(2)
C29 C28 H28 119.2
C25 C28 H28 119.2
C3 C2 C1 120.8(2)
C3 C2 H2 119.6
C1 C2 H2 119.6
C2 C3 C4 120.4(2)
C2 C3 H3 119.8
C4 C3 H3 119.8
C22 C27 C26 121.0(2)
C22 C27 H27 119.5
C26 C27 H27 119.5
C23 C24 C25 121.7(2)
C23 C24 H24 119.2
C25 C24 H24 119.2
C27 C22 C23 120.3(2)
C27 C22 H22 119.9
C23 C22 H22 119.9
C6 C1 C2 120.3(2)
C6 C1 H1B 119.8
C2 C1 H1B 119.8
C16 C17 N1 108.1(2)
C16 C17 H17 126.0
N1 C17 H17 126.0
C24 C23 C22 120.0(2)
C24 C23 H23 120.0
C22 C23 H23 120.0
C14 C15 C16 107.3(2)
C14 C15 H15 126.4
C16 C15 H15 126.4
C17 C16 C15 107.7(2)
C17 C16 H16 126.2
C15 C16 H16 126.2
O6 C40 C42 108.9(3)
O6 C40 C41 105.9(3)
C42 C40 C41 114.3(3)
O6 C40 H40 109.2
C42 C40 H40 109.2
C41 C40 H40 109.2
C35 C36 C37 107.4(3)
C35 C36 H36 126.3
C37 C36 H36 126.3
C19 C20 H20A 109.5
C19 C20 H20B 109.5
H20A C20 H20B 109.5
C19 C20 H20C 109.5
H20A C20 H20C 109.5
H20B C20 H20C 109.5
C19 C21 H21A 109.5
C19 C21 H21B 109.5
H21A C21 H21B 109.5
C19 C21 H21C 109.5
H21A C21 H21C 109.5
H21B C21 H21C 109.5
C37 C38 N2 107.6(3)
C37 C38 H38 126.2
N2 C38 H38 126.2
C38 C37 C36 107.8(2)
C38 C37 H37 126.1
C36 C37 H37 126.1
C40 C41 H41A 109.5
C40 C41 H41B 109.5
H41A C41 H41B 109.5
C40 C41 H41C 109.5
H41A C41 H41C 109.5
H41B C41 H41C 109.5
C40 C42 H42A 109.5
C40 C42 H42B 109.5
H42A C42 H42B 109.5
C40 C42 H42C 109.5
H42A C42 H42C 109.5
H42B C42 H42C 109.5

loop_
_geom_bond_atom_site_label_1
_geom_bond_atom_site_label_2
_geom_bond_distance
O1 C13 1.423(2)
O1 H1 0.8200
O3 C18 1.329(2)
O3 C19 1.476(3)
O4 C34 1.423(2)
O4 H4 0.8200
O6 C39 1.322(3)
O6 C40 1.463(3)
O2 C18 1.204(3)
O5 C39 1.199(3)
N1 C14 1.355(3)
N1 C17 1.359(3)
N1 H1A 0.8600
C18 C13 1.532(3)
C5 C6 1.415(3)
C5 C10 1.415(3)
C5 C4 1.423(3)
C13 C12 1.512(3)
C13 C14 1.514(3)
N2 C35 1.358(4)
N2 C38 1.358(3)
N2 H2A 0.8600
C8 C7 1.374(3)
C8 C9 1.417(3)
C8 C11 1.475(3)
C4 C7 1.416(3)
C4 C3 1.417(3)
C14 C15 1.362(3)
C7 H7 0.9300
C26 C31 1.411(3)
C26 C27 1.414(3)
C26 C25 1.424(3)
C9 C10 1.358(3)
C9 H9 0.9300
C12 C11 1.316(3)
C12 H12 0.9300
C10 H10 0.9300
C39 C34 1.533(3)
C34 C35 1.508(3)
C34 C33 1.516(3)
C11 H11 0.9300
C19 C20 1.502(4)
C19 C21 1.507(4)
C19 H19 0.9800
C31 C30 1.369(3)
C31 H31 0.9300
C30 C29 1.422(3)
C30 C32 1.471(3)
C25 C24 1.406(3)
C25 C28 1.412(3)
C6 C1 1.358(3)
C6 H6 0.9300
C32 C33 1.318(3)
C32 H32 0.9300
C29 C28 1.357(3)
C29 H29 0.9300
C35 C36 1.355(3)
C33 H33 0.9300
C28 H28 0.9300
C2 C3 1.369(3)
C2 C1 1.398(4)
C2 H2 0.9300
C3 H3 0.9300
C27 C22 1.357(3)
C27 H27 0.9300
C24 C23 1.355(4)
C24 H24 0.9300
C22 C23 1.410(4)
C22 H22 0.9300
C1 H1B 0.9300
C17 C16 1.338(4)
C17 H17 0.9300
C23 H23 0.9300
C15 C16 1.407(4)
C15 H15 0.9300
C16 H16 0.9300
C40 C42 1.479(5)
C40 C41 1.502(5)
C40 H40 0.9800
C36 C37 1.404(4)
C36 H36 0.9300
C20 H20A 0.9600
C20 H20B 0.9600
C20 H20C 0.9600
C21 H21A 0.9600
C21 H21B 0.9600
C21 H21C 0.9600
C38 C37 1.343(5)
C38 H38 0.9300
C37 H37 0.9300
C41 H41A 0.9600
C41 H41B 0.9600
C41 H41C 0.9600
C42 H42A 0.9600
C42 H42B 0.9600
C42 H42C 0.9600

loop_
_geom_hbond_atom_site_label_D
_geom_hbond_atom_site_label_H
_geom_hbond_atom_site_label_A
_geom_hbond_distance_DH
_geom_hbond_distance_HA
_geom_hbond_distance_DA
_geom_hbond_angle_DHA
_geom_hbond_site_symmetry_A
O1 H1 O5 0.82 2.23 2.927(2) 143.2 .
O4 H4 O2 0.82 2.09 2.793(2) 143.2 .
N1 H1A O4 0.86 2.12 2.944(3) 160.2 1_565
N2 H2A O1 0.86 2.44 3.114(3) 136.1 1_545

loop_
_geom_torsion_atom_site_label_1
_geom_torsion_atom_site_label_2
_geom_torsion_atom_site_label_3
_geom_torsion_atom_site_label_4
_geom_torsion
C19 O3 C18 O2 3.9(3)
C19 O3 C18 C13 -173.56(17)
O2 C18 C13 O1 20.1(3)
O3 C18 C13 O1 -162.37(15)
O2 C18 C13 C12 139.7(2)
O3 C18 C13 C12 -42.8(2)
O2 C18 C13 C14 -98.7(2)
O3 C18 C13 C14 78.84(19)
C6 C5 C4 C7 179.7(2)
C10 C5 C4 C7 -0.4(3)
C6 C5 C4 C3 -1.2(3)
C10 C5 C4 C3 178.7(2)
C17 N1 C14 C15 0.2(3)
C17 N1 C14 C13 179.95(19)
O1 C13 C14 N1 49.5(3)
C12 C13 C14 N1 -71.7(2)
C18 C13 C14 N1 166.45(18)
O1 C13 C14 C15 -130.8(3)
C12 C13 C14 C15 108.0(3)
C18 C13 C14 C15 -13.8(3)
C9 C8 C7 C4 -2.8(3)
C11 C8 C7 C4 174.9(2)
C3 C4 C7 C8 -176.9(2)
C5 C4 C7 C8 2.2(3)
C7 C8 C9 C10 1.7(3)
C11 C8 C9 C10 -176.0(2)
O1 C13 C12 C11 7.3(3)
C14 C13 C12 C11 129.5(2)
C18 C13 C12 C11 -111.7(2)
C8 C9 C10 C5 0.0(4)
C6 C5 C10 C9 179.2(2)
C4 C5 C10 C9 -0.6(3)
C40 O6 C39 O5 -5.2(4)
C40 O6 C39 C34 174.0(2)
O5 C39 C34 O4 11.1(3)
O6 C39 C34 O4 -168.17(17)
O5 C39 C34 C35 -108.6(3)
O6 C39 C34 C35 72.2(2)
O5 C39 C34 C33 128.4(2)
O6 C39 C34 C33 -50.9(2)
C13 C12 C11 C8 177.3(2)
C7 C8 C11 C12 -155.6(2)
C9 C8 C11 C12 22.0(3)
C18 O3 C19 C20 -77.8(3)
C18 O3 C19 C21 160.1(2)
C27 C26 C31 C30 -177.6(2)
C25 C26 C31 C30 2.2(4)
C26 C31 C30 C29 -0.7(4)
C26 C31 C30 C32 177.0(2)
C31 C26 C25 C24 178.7(2)
C27 C26 C25 C24 -1.5(3)
C31 C26 C25 C28 -2.3(3)
C27 C26 C25 C28 177.5(2)
C10 C5 C6 C1 -178.8(2)
C4 C5 C6 C1 1.0(4)
C31 C30 C32 C33 -163.2(3)
C29 C30 C32 C33 14.4(4)
C31 C30 C29 C28 -0.7(4)
C32 C30 C29 C28 -178.4(2)
C38 N2 C35 C36 0.5(4)
C38 N2 C35 C34 -173.0(2)
O4 C34 C35 C36 -96.8(3)
C33 C34 C35 C36 142.5(3)
C39 C34 C35 C36 21.7(4)
O4 C34 C35 N2 74.9(3)
C33 C34 C35 N2 -45.8(3)
C39 C34 C35 N2 -166.6(2)
C30 C32 C33 C34 175.1(2)
O4 C34 C33 C32 10.0(3)
C35 C34 C33 C32 131.6(2)
C39 C34 C33 C32 -107.2(3)
C30 C29 C28 C25 0.6(4)
C24 C25 C28 C29 179.9(2)
C26 C25 C28 C29 0.9(4)
C1 C2 C3 C4 0.1(4)
C7 C4 C3 C2 179.7(2)
C5 C4 C3 C2 0.6(4)
C31 C26 C27 C22 -179.6(2)
C25 C26 C27 C22 0.6(4)
C28 C25 C24 C23 -177.9(3)
C26 C25 C24 C23 1.0(4)
C26 C27 C22 C23 0.7(4)
C5 C6 C1 C2 -0.3(4)
C3 C2 C1 C6 -0.3(4)
C14 N1 C17 C16 -0.4(3)
C25 C24 C23 C22 0.3(4)
C27 C22 C23 C24 -1.2(4)
N1 C14 C15 C16 0.1(3)
C13 C14 C15 C16 -179.7(2)
N1 C17 C16 C15 0.4(3)
C14 C15 C16 C17 -0.3(3)
C39 O6 C40 C42 -79.0(4)
C39 O6 C40 C41 157.6(3)
N2 C35 C36 C37 -0.3(4)
C34 C35 C36 C37 172.3(3)
C35 N2 C38 C37 -0.6(4)
N2 C38 C37 C36 0.4(4)
C35 C36 C37 C38 -0.1(4)
